data_2211764
loop_
_publ_author_name
'R. Prakash'
'D. Gayathri'
'D. Velmurugan'
'K. Ravikumar'
'M. Poornachandran'

_publ_section_title
4'-(4-Methoxyphenyl)-1'-methyl-5-diphenyl-5,6,7,8,9,10-hexahydro-1,3-cyclooctapyrimidino[2,3-<i>b</i>]thiazole-2-spiro-3'-pyrrolidine-2'-spiro-3''-1<i>H</i>-indole-2'',3(2<i>H</i>,3''<i>H</i>)-dione
_journal_coeditor_code CI2233
_journal_issue 1
_journal_name_full 'Acta Crystallographica Section E'
_journal_page_first o129
_journal_page_last o131
_journal_paper_doi 10.1107/S1600536806050859
_journal_volume 63
_journal_year 2007
_chemical_formula_iupac 'C36 H36 N4 O3 S'
_chemical_formula_moiety 'C36 H36 N4 O3 S'
_chemical_formula_sum 'C36 H36 N4 O3 S'
_chemical_formula_weight 604.75
_chemical_name_systematic
;
4'-(4-Methoxyphenyl)-1'-methyl-5-diphenyl-5,6,7,8,9,10-hexahydro-1,3-
cyclooctapyrimidino[2,3-b]thiazole-2-spiro-3'-pyrrolidine-2'-spiro-3''-
1H-indole-2'',3(2H,3''H)-dione
;
_space_group_IT_number 2
_symmetry_cell_setting triclinic
_symmetry_space_group_name_Hall '-P 1'
_symmetry_space_group_name_H-M 'P -1'
_atom_sites_solution_hydrogens geom
_atom_sites_solution_primary direct
_atom_sites_solution_secondary difmap
_audit_creation_method SHELXL-97
_cell_angle_alpha 69.568(3)
_cell_angle_beta 65.586(3)
_cell_angle_gamma 71.038(3)
_cell_formula_units_Z 2
_cell_length_a 11.4459(19)
_cell_length_b 12.085(2)
_cell_length_c 13.612(2)
_cell_measurement_reflns_used 3346
_cell_measurement_temperature 293(2)
_cell_measurement_theta_max 25.00
_cell_measurement_theta_min 1.70
_cell_volume 1570.2(4)
_computing_cell_refinement 'SAINT (Bruker, 2001)'
_computing_data_collection 'SMART (Bruker, 2001)'
_computing_data_reduction SAINT
_computing_molecular_graphics 'PLATON (Spek, 2003)'
_computing_publication_material 'SHELXL97 and PARST (Nardelli, 1995)'
_computing_structure_refinement 'SHELXL97 (Sheldrick, 1997)'
_computing_structure_solution 'SHELXS97 (Sheldrick, 1997)'
_diffrn_ambient_temperature 293(2)
_diffrn_measured_fraction_theta_full 0.994
_diffrn_measured_fraction_theta_max 0.937
_diffrn_measurement_device_type 'Bruker SMART APEX CCD area-detector'
_diffrn_measurement_method \w
_diffrn_radiation_monochromator graphite
_diffrn_radiation_source 'fine-focus sealed tube'
_diffrn_radiation_type MoK\a
_diffrn_radiation_wavelength 0.71073
_diffrn_reflns_av_R_equivalents 0.0390
_diffrn_reflns_av_sigmaI/netI 0.0559
_diffrn_reflns_limit_h_max 15
_diffrn_reflns_limit_h_min -15
_diffrn_reflns_limit_k_max 15
_diffrn_reflns_limit_k_min -15
_diffrn_reflns_limit_l_max 17
_diffrn_reflns_limit_l_min -16
_diffrn_reflns_number 17617
_diffrn_reflns_theta_full 25.00
_diffrn_reflns_theta_max 28.03
_diffrn_reflns_theta_min 1.70
_diffrn_standards_number 0
_exptl_absorpt_coefficient_mu 0.146
_exptl_absorpt_correction_type none
_exptl_crystal_colour colourless
_exptl_crystal_density_diffrn 1.279
_exptl_crystal_density_method 'not measured'
_exptl_crystal_description Block
_exptl_crystal_F_000 640
_exptl_crystal_size_max 0.26
_exptl_crystal_size_mid 0.24
_exptl_crystal_size_min 0.21
_refine_diff_density_max 0.343
_refine_diff_density_min -0.170
_refine_ls_extinction_method none
_refine_ls_goodness_of_fit_ref 0.928
_refine_ls_hydrogen_treatment constr
_refine_ls_matrix_type full
_refine_ls_number_parameters 397
_refine_ls_number_reflns 7101
_refine_ls_number_restraints 0
_refine_ls_restrained_S_all 0.928
_refine_ls_R_factor_all 0.0875
_refine_ls_R_factor_gt 0.0532
_refine_ls_shift/su_max 0.001
_refine_ls_shift/su_mean 0.000
_refine_ls_structure_factor_coef Fsqd
_refine_ls_weighting_details 'calc w=1/[\s^2^(Fo^2^)+(0.073P)^2^] where P=(Fo^2^+2Fc^2^)/3'
_refine_ls_weighting_scheme calc
_refine_ls_wR_factor_gt 0.1198
_refine_ls_wR_factor_ref 0.1357
_reflns_number_gt 4615
_reflns_number_total 7101
_reflns_threshold_expression I>2\s(I)
_cod_data_source_file ci2233.cif
_cod_data_source_block I
_cod_database_code 2211764
_cod_database_fobs_code 2211764

loop_
_symmetry_equiv_pos_as_xyz
'x, y, z'
'-x, -y, -z'

loop_
_atom_site_type_symbol
_atom_site_label
_atom_site_fract_x
_atom_site_fract_y
_atom_site_fract_z
_atom_site_U_iso_or_equiv
_atom_site_adp_type
_atom_site_calc_flag
_atom_site_refinement_flags
_atom_site_occupancy
C C1 0.45422(17) -0.12270(16) 0.30366(14) 0.0368(4) Uani d . 1
C C2 0.48351(17) 0.00454(16) 0.27998(13) 0.0355(4) Uani d . 1
C C3 0.57814(18) -0.02071(17) 0.34732(14) 0.0399(5) Uani d . 1
H H3 0.5257 0.0148 0.4111 0.048 Uiso calc R 1
C C4 0.60198(19) -0.15740(18) 0.39496(16) 0.0462(5) Uani d . 1
H H4A 0.6789 -0.1979 0.3445 0.055 Uiso calc R 1
H H4B 0.6135 -0.1791 0.4665 0.055 Uiso calc R 1
C C5 0.4864(2) -0.31725(19) 0.4400(2) 0.0654(7) Uani d . 1
H H5A 0.4047 -0.3295 0.4460 0.098 Uiso calc R 1
H H5B 0.4995 -0.3519 0.5107 0.098 Uiso calc R 1
H H5C 0.5571 -0.3553 0.3851 0.098 Uiso calc R 1
C C6 0.54590(19) -0.18036(17) 0.20412(15) 0.0413(5) Uani d . 1
C C7 0.3365(2) -0.18128(17) 0.22936(16) 0.0451(5) Uani d . 1
C C8 0.2323(2) -0.2057(2) 0.2208(2) 0.0619(6) Uani d . 1
H H8 0.2441 -0.2400 0.1650 0.074 Uiso calc R 1
C C9 0.1099(2) -0.1779(2) 0.2973(2) 0.0687(7) Uani d . 1
H H9 0.0382 -0.1936 0.2929 0.082 Uiso calc R 1
C C10 0.0912(2) -0.1272(2) 0.3802(2) 0.0670(7) Uani d . 1
H H10 0.0074 -0.1086 0.4307 0.080 Uiso calc R 1
C C11 0.1974(2) -0.10355(19) 0.38884(18) 0.0541(5) Uani d . 1
H H11 0.1856 -0.0713 0.4460 0.065 Uiso calc R 1
C C12 0.32016(18) -0.12853(17) 0.31171(15) 0.0409(5) Uani d . 1
C C13 0.35721(18) 0.09310(16) 0.32636(15) 0.0370(4) Uani d . 1
C C14 0.20658(17) 0.28483(17) 0.27333(15) 0.0391(4) Uani d . 1
H H14 0.1305 0.2483 0.3216 0.047 Uiso calc R 1
C C15 0.22675(17) 0.35406(16) 0.33707(15) 0.0397(5) Uani d . 1
C C16 0.1422(2) 0.3624(2) 0.44219(18) 0.0558(6) Uani d . 1
H H16 0.0740 0.3211 0.4771 0.067 Uiso calc R 1
C C17 0.1575(3) 0.4316(3) 0.4966(2) 0.0736(7) Uani d . 1
H H17 0.0993 0.4372 0.5675 0.088 Uiso calc R 1
C C18 0.2578(3) 0.4917(2) 0.4464(2) 0.0742(7) Uani d . 1
H H18 0.2673 0.5390 0.4827 0.089 Uiso calc R 1
C C19 0.3443(3) 0.4826(2) 0.3429(2) 0.0681(7) Uani d . 1
H H19 0.4134 0.5227 0.3092 0.082 Uiso calc R 1
C C20 0.3292(2) 0.4137(2) 0.28831(18) 0.0551(6) Uani d . 1
H H20 0.3887 0.4075 0.2179 0.066 Uiso calc R 1
C C21 0.17957(18) 0.36619(17) 0.16844(16) 0.0429(5) Uani d . 1
C C22 0.0487(2) 0.4543(2) 0.18742(19) 0.0586(6) Uani d . 1
H H22A -0.0088 0.4240 0.2619 0.070 Uiso calc R 1
H H22B 0.0105 0.4549 0.1355 0.070 Uiso calc R 1
C C23 0.0488(2) 0.5843(2) 0.1754(2) 0.0705(7) Uani d . 1
H H23A 0.0945 0.5828 0.2222 0.085 Uiso calc R 1
H H23B -0.0415 0.6255 0.2052 0.085 Uiso calc R 1
C C24 0.1099(3) 0.6608(2) 0.0586(2) 0.0788(8) Uani d . 1
H H24A 0.0693 0.6572 0.0100 0.095 Uiso calc R 1
H H24B 0.0873 0.7442 0.0625 0.095 Uiso calc R 1
C C25 0.2586(3) 0.6264(2) 0.0041(2) 0.0804(8) Uani d . 1
H H25A 0.2919 0.7001 -0.0331 0.096 Uiso calc R 1
H H25B 0.2963 0.5820 0.0625 0.096 Uiso calc R 1
C C26 0.3072(3) 0.5511(2) -0.0797(2) 0.0791(8) Uani d . 1
H H26A 0.2884 0.6020 -0.1467 0.095 Uiso calc R 1
H H26B 0.4018 0.5242 -0.0997 0.095 Uiso calc R 1
C C27 0.2469(2) 0.4412(2) -0.03849(17) 0.0597(6) Uani d . 1
H H27A 0.1536 0.4678 -0.0265 0.072 Uiso calc R 1
H H27B 0.2860 0.3963 -0.0953 0.072 Uiso calc R 1
C C28 0.26690(19) 0.35924(17) 0.06784(16) 0.0431(5) Uani d . 1
C C29 0.40748(17) 0.19392(16) 0.13641(14) 0.0352(4) Uani d . 1
C C30 0.69982(19) 0.03061(18) 0.29006(15) 0.0423(5) Uani d . 1
C C31 0.7140(2) 0.11596(19) 0.32861(17) 0.0535(5) Uani d . 1
H H31 0.6452 0.1448 0.3866 0.064 Uiso calc R 1
C C32 0.8278(2) 0.1589(2) 0.28283(18) 0.0614(6) Uani d . 1
H H32 0.8351 0.2154 0.3108 0.074 Uiso calc R 1
C C33 0.9301(2) 0.1192(2) 0.19653(18) 0.0526(5) Uani d . 1
C C34 0.9186(2) 0.0356(2) 0.15502(17) 0.0516(5) Uani d . 1
H H34 0.9870 0.0091 0.0956 0.062 Uiso calc R 1
C C35 0.8042(2) -0.00874(19) 0.20266(17) 0.0495(5) Uani d . 1
H H35 0.7976 -0.0661 0.1752 0.059 Uiso calc R 1
C C36 1.1493(2) 0.1225(3) 0.0720(2) 0.0769(8) Uani d . 1
H H36A 1.2189 0.1622 0.0527 0.115 Uiso calc R 1
H H36B 1.1250 0.1393 0.0078 0.115 Uiso calc R 1
H H36C 1.1784 0.0369 0.0972 0.115 Uiso calc R 1
N N1 0.48343(15) -0.18812(14) 0.40659(12) 0.0419(4) Uani d . 1
N N2 0.46968(16) -0.20937(15) 0.16682(13) 0.0485(4) Uani d . 1
H H2 0.4995 -0.2413 0.1114 0.058 Uiso calc R 1
N N3 0.32161(14) 0.18711(13) 0.24481(11) 0.0374(4) Uani d . 1
N N4 0.39043(15) 0.27431(14) 0.05058(12) 0.0408(4) Uani d . 1
O O1 0.66502(13) -0.19768(13) 0.16843(12) 0.0551(4) Uani d . 1
O O2 0.29499(13) 0.08301(12) 0.42415(10) 0.0493(4) Uani d . 1
O O3 1.03911(17) 0.16549(16) 0.15814(14) 0.0761(5) Uani d . 1
S S1 0.54502(5) 0.07535(4) 0.13038(4) 0.04237(15) Uani d . 1

loop_
_atom_site_aniso_label
_atom_site_aniso_U_11
_atom_site_aniso_U_22
_atom_site_aniso_U_33
_atom_site_aniso_U_12
_atom_site_aniso_U_13
_atom_site_aniso_U_23
C1 0.0446(10) 0.0324(10) 0.0317(10) -0.0084(8) -0.0120(8) -0.0067(8)
C2 0.0472(10) 0.0341(10) 0.0247(9) -0.0114(8) -0.0118(8) -0.0046(8)
C3 0.0504(11) 0.0403(11) 0.0311(10) -0.0114(9) -0.0162(8) -0.0070(8)
C4 0.0566(12) 0.0448(12) 0.0399(11) -0.0114(10) -0.0240(9) -0.0037(9)
C5 0.0872(17) 0.0422(13) 0.0717(16) -0.0213(12) -0.0435(14) 0.0073(11)
C6 0.0510(12) 0.0333(11) 0.0367(10) -0.0109(9) -0.0120(9) -0.0072(8)
C7 0.0591(13) 0.0366(11) 0.0423(11) -0.0127(9) -0.0244(10) -0.0019(9)
C8 0.0776(17) 0.0561(15) 0.0682(15) -0.0206(13) -0.0419(14) -0.0071(12)
C9 0.0646(16) 0.0568(16) 0.096(2) -0.0205(12) -0.0449(15) -0.0040(14)
C10 0.0482(13) 0.0535(15) 0.0892(19) -0.0162(11) -0.0171(13) -0.0086(14)
C11 0.0527(12) 0.0487(13) 0.0544(13) -0.0124(10) -0.0118(10) -0.0116(10)
C12 0.0488(11) 0.0330(11) 0.0394(11) -0.0115(8) -0.0156(9) -0.0037(8)
C13 0.0458(10) 0.0326(10) 0.0323(10) -0.0127(8) -0.0101(8) -0.0072(8)
C14 0.0369(10) 0.0371(11) 0.0385(10) -0.0105(8) -0.0077(8) -0.0075(8)
C15 0.0419(10) 0.0334(11) 0.0392(11) -0.0035(8) -0.0145(9) -0.0068(8)
C16 0.0538(12) 0.0550(14) 0.0512(13) -0.0106(10) -0.0072(10) -0.0184(11)
C17 0.0797(17) 0.0788(19) 0.0602(15) 0.0015(15) -0.0177(13) -0.0390(14)
C18 0.094(2) 0.0601(17) 0.089(2) -0.0014(15) -0.0479(17) -0.0360(15)
C19 0.0808(17) 0.0609(16) 0.0802(18) -0.0261(13) -0.0401(15) -0.0119(14)
C20 0.0584(13) 0.0610(15) 0.0488(13) -0.0201(11) -0.0165(10) -0.0120(11)
C21 0.0466(11) 0.0389(11) 0.0481(12) -0.0100(9) -0.0206(9) -0.0100(9)
C22 0.0516(12) 0.0588(15) 0.0617(14) -0.0008(11) -0.0260(11) -0.0127(11)
C23 0.0765(16) 0.0541(15) 0.0695(16) 0.0101(12) -0.0308(13) -0.0170(13)
C24 0.112(2) 0.0437(14) 0.0756(18) -0.0028(14) -0.0439(17) -0.0074(13)
C25 0.111(2) 0.0474(15) 0.0724(18) -0.0257(15) -0.0278(16) 0.0015(13)
C26 0.110(2) 0.0560(16) 0.0483(14) -0.0128(15) -0.0245(14) 0.0065(12)
C27 0.0790(15) 0.0545(14) 0.0432(12) 0.0034(12) -0.0319(11) -0.0118(11)
C28 0.0549(12) 0.0380(11) 0.0419(11) -0.0097(9) -0.0240(10) -0.0072(9)
C29 0.0401(10) 0.0352(10) 0.0327(10) -0.0133(8) -0.0111(8) -0.0079(8)
C30 0.0524(11) 0.0412(12) 0.0373(11) -0.0132(9) -0.0187(9) -0.0071(9)
C31 0.0700(14) 0.0499(13) 0.0429(12) -0.0214(11) -0.0142(11) -0.0121(10)
C32 0.0862(17) 0.0589(15) 0.0511(14) -0.0360(13) -0.0187(13) -0.0139(11)
C33 0.0613(13) 0.0546(14) 0.0484(13) -0.0286(11) -0.0213(11) -0.0019(11)
C34 0.0518(12) 0.0587(14) 0.0476(12) -0.0161(10) -0.0161(10) -0.0138(11)
C35 0.0534(12) 0.0519(13) 0.0531(13) -0.0136(10) -0.0217(10) -0.0177(10)
C36 0.0601(15) 0.088(2) 0.0804(18) -0.0345(14) -0.0126(14) -0.0153(16)
N1 0.0559(10) 0.0352(9) 0.0366(9) -0.0154(7) -0.0206(8) 0.0001(7)
N2 0.0631(11) 0.0492(11) 0.0406(9) -0.0132(9) -0.0185(8) -0.0173(8)
N3 0.0429(8) 0.0334(9) 0.0301(8) -0.0074(7) -0.0094(7) -0.0053(7)
N4 0.0515(9) 0.0387(9) 0.0311(8) -0.0096(7) -0.0159(7) -0.0051(7)
O1 0.0497(9) 0.0575(9) 0.0567(9) -0.0095(7) -0.0075(7) -0.0268(7)
O2 0.0635(9) 0.0416(8) 0.0286(7) -0.0085(7) -0.0062(6) -0.0061(6)
O3 0.0796(12) 0.0914(13) 0.0702(11) -0.0514(10) -0.0137(9) -0.0187(10)
S1 0.0459(3) 0.0417(3) 0.0287(3) -0.0056(2) -0.0080(2) -0.0052(2)

loop_
_atom_type_symbol
_atom_type_description
_atom_type_scat_dispersion_real
_atom_type_scat_dispersion_imag
_atom_type_scat_source
C C 0.0033 0.0016 'International Tables Vol C Tables 4.2.6.8 and 6.1.1.4'
H H 0.0000 0.0000 'International Tables Vol C Tables 4.2.6.8 and 6.1.1.4'
N N 0.0061 0.0033 'International Tables Vol C Tables 4.2.6.8 and 6.1.1.4'
O O 0.0106 0.0060 'International Tables Vol C Tables 4.2.6.8 and 6.1.1.4'
S S 0.1246 0.1234 'International Tables Vol C Tables 4.2.6.8 and 6.1.1.4'

loop_
_geom_angle_atom_site_label_1
_geom_angle_atom_site_label_2
_geom_angle_atom_site_label_3
_geom_angle
_geom_angle_publ_flag
N1 C1 C12 112.68(14) ?
N1 C1 C6 112.91(14) ?
C12 C1 C6 101.53(15) ?
N1 C1 C2 102.11(13) ?
C12 C1 C2 118.69(14) ?
C6 C1 C2 109.28(14) ?
C13 C2 C1 110.65(14) ?
C13 C2 C3 108.81(14) ?
C1 C2 C3 104.26(13) ?
C13 C2 S1 104.77(11) ?
C1 C2 S1 112.12(12) ?
C3 C2 S1 116.27(12) ?
C30 C3 C4 114.94(16) ?
C30 C3 C2 118.71(14) ?
C4 C3 C2 103.90(15) ?
C30 C3 H3 106.1 ?
C4 C3 H3 106.1 ?
C2 C3 H3 106.1 ?
N1 C4 C3 103.55(14) ?
N1 C4 H4A 111.0 ?
C3 C4 H4A 111.0 ?
N1 C4 H4B 111.0 ?
C3 C4 H4B 111.0 ?
H4A C4 H4B 109.0 ?
N1 C5 H5A 109.5 ?
N1 C5 H5B 109.5 ?
H5A C5 H5B 109.5 ?
N1 C5 H5C 109.5 ?
H5A C5 H5C 109.5 ?
H5B C5 H5C 109.5 ?
O1 C6 N2 126.57(18) ?
O1 C6 C1 125.41(18) ?
N2 C6 C1 108.01(16) ?
C8 C7 C12 121.8(2) ?
C8 C7 N2 128.1(2) ?
C12 C7 N2 110.08(17) ?
C7 C8 C9 117.9(2) ?
C7 C8 H8 121.0 ?
C9 C8 H8 121.0 ?
C10 C9 C8 121.6(2) ?
C10 C9 H9 119.2 ?
C8 C9 H9 119.2 ?
C9 C10 C11 120.1(2) ?
C9 C10 H10 119.9 ?
C11 C10 H10 119.9 ?
C12 C11 C10 119.1(2) ?
C12 C11 H11 120.4 ?
C10 C11 H11 120.4 ?
C11 C12 C7 119.42(19) ?
C11 C12 C1 131.68(19) ?
C7 C12 C1 108.51(16) ?
O2 C13 N3 122.77(17) ?
O2 C13 C2 124.21(16) ?
N3 C13 C2 113.01(14) ?
N3 C14 C21 109.60(14) ?
N3 C14 C15 110.64(14) ?
C21 C14 C15 112.10(15) ?
N3 C14 H14 108.1 ?
C21 C14 H14 108.1 ?
C15 C14 H14 108.1 ?
C16 C15 C20 118.5(2) ?
C16 C15 C14 121.35(18) ?
C20 C15 C14 120.15(17) ?
C15 C16 C17 120.6(2) ?
C15 C16 H16 119.7 ?
C17 C16 H16 119.7 ?
C18 C17 C16 120.1(2) ?
C18 C17 H17 120.0 ?
C16 C17 H17 120.0 ?
C17 C18 C19 120.1(2) ?
C17 C18 H18 120.0 ?
C19 C18 H18 120.0 ?
C18 C19 C20 120.0(2) ?
C18 C19 H19 120.0 ?
C20 C19 H19 120.0 ?
C19 C20 C15 120.7(2) ?
C19 C20 H20 119.6 ?
C15 C20 H20 119.6 ?
C28 C21 C22 123.68(18) ?
C28 C21 C14 121.34(17) ?
C22 C21 C14 114.98(16) ?
C21 C22 C23 117.12(19) ?
C21 C22 H22A 108.0 ?
C23 C22 H22A 108.0 ?
C21 C22 H22B 108.0 ?
C23 C22 H22B 108.0 ?
H22A C22 H22B 107.3 ?
C22 C23 C24 118.1(2) ?
C22 C23 H23A 107.8 ?
C24 C23 H23A 107.8 ?
C22 C23 H23B 107.8 ?
C24 C23 H23B 107.8 ?
H23A C23 H23B 107.1 ?
C25 C24 C23 116.9(2) ?
C25 C24 H24A 108.1 ?
C23 C24 H24A 108.1 ?
C25 C24 H24B 108.1 ?
C23 C24 H24B 108.1 ?
H24A C24 H24B 107.3 ?
C26 C25 C24 116.1(2) ?
C26 C25 H25A 108.3 ?
C24 C25 H25A 108.3 ?
C26 C25 H25B 108.3 ?
C24 C25 H25B 108.3 ?
H25A C25 H25B 107.4 ?
C27 C26 C25 114.4(2) ?
C27 C26 H26A 108.7 ?
C25 C26 H26A 108.7 ?
C27 C26 H26B 108.7 ?
C25 C26 H26B 108.7 ?
H26A C26 H26B 107.6 ?
C28 C27 C26 112.37(18) ?
C28 C27 H27A 109.1 ?
C26 C27 H27A 109.1 ?
C28 C27 H27B 109.1 ?
C26 C27 H27B 109.1 ?
H27A C27 H27B 107.9 ?
C21 C28 N4 123.29(17) ?
C21 C28 C27 123.32(18) ?
N4 C28 C27 113.37(17) ?
N4 C29 N3 125.65(16) ?
N4 C29 S1 123.08(14) ?
N3 C29 S1 111.27(12) ?
C31 C30 C35 117.32(19) ?
C31 C30 C3 119.91(18) ?
C35 C30 C3 122.67(18) ?
C32 C31 C30 121.4(2) ?
C32 C31 H31 119.3 ?
C30 C31 H31 119.3 ?
C33 C32 C31 120.7(2) ?
C33 C32 H32 119.7 ?
C31 C32 H32 119.7 ?
O3 C33 C32 116.3(2) ?
O3 C33 C34 124.2(2) ?
C32 C33 C34 119.5(2) ?
C33 C34 C35 119.6(2) ?
C33 C34 H34 120.2 ?
C35 C34 H34 120.2 ?
C30 C35 C34 121.5(2) ?
C30 C35 H35 119.2 ?
C34 C35 H35 119.2 ?
O3 C36 H36A 109.5 ?
O3 C36 H36B 109.5 ?
H36A C36 H36B 109.5 ?
O3 C36 H36C 109.5 ?
H36A C36 H36C 109.5 ?
H36B C36 H36C 109.5 ?
C5 N1 C4 114.9(2) y
C5 N1 C1 114.9(2) y
C4 N1 C1 106.90(10) y
C6 N2 C7 111.9(2) y
C6 N2 H2 124.1 ?
C7 N2 H2 124.1 ?
C13 N3 C29 117.0(2) y
C13 N3 C14 121.00(10) y
C29 N3 C14 121.50(10) y
C29 N4 C28 116.4(2) y
C33 O3 C36 117.8(2) y
C29 S1 C2 93.50(10) y

loop_
_geom_bond_atom_site_label_1
_geom_bond_atom_site_label_2
_geom_bond_distance
_geom_bond_publ_flag
C1 N1 1.464(2) y
C1 C12 1.516(3) y
C1 C6 1.559(3) y
C1 C2 1.575(3) y
C2 C13 1.532(2) y
C2 C3 1.587(2) y
C2 S1 1.834(2) y
C3 C30 1.503(3) y
C3 C4 1.526(3) y
C3 H3 0.98 ?
C4 N1 1.454(2) y
C4 H4A 0.97 ?
C4 H4B 0.97 ?
C5 N1 1.458(3) y
C5 H5A 0.96 ?
C5 H5B 0.96 ?
C5 H5C 0.96 ?
C6 O1 1.215(2) y
C6 N2 1.353(2) ?
C7 C8 1.376(3) ?
C7 C12 1.395(3) ?
C7 N2 1.399(2) y
C8 C9 1.375(3) ?
C8 H8 0.93 ?
C9 C10 1.375(3) ?
C9 H9 0.93 ?
C10 C11 1.394(3) ?
C10 H10 0.93 ?
C11 C12 1.376(3) ?
C11 H11 0.93 ?
C13 O2 1.206(2) y
C13 N3 1.372(2) y
C14 N3 1.472(2) y
C14 C21 1.513(2) ?
C14 C15 1.518(3) ?
C14 H14 0.98 ?
C15 C16 1.373(3) ?
C15 C20 1.381(3) ?
C16 C17 1.384(3) ?
C16 H16 0.93 ?
C17 C18 1.364(4) ?
C17 H17 0.93 ?
C18 C19 1.364(3) ?
C18 H18 0.93 ?
C19 C20 1.380(3) ?
C19 H19 0.93 ?
C20 H20 0.93 ?
C21 C28 1.333(3) ?
C21 C22 1.510(3) ?
C22 C23 1.521(3) ?
C22 H22A 0.97 ?
C22 H22B 0.97 ?
C23 C24 1.532(3) ?
C23 H23A 0.97 ?
C23 H23B 0.97 ?
C24 C25 1.527(3) ?
C24 H24A 0.97 ?
C24 H24B 0.97 ?
C25 C26 1.520(4) ?
C25 H25A 0.97 ?
C25 H25B 0.97 ?
C26 C27 1.520(3) ?
C26 H26A 0.97 ?
C26 H26B 0.97 ?
C27 C28 1.501(3) ?
C27 H27A 0.97 ?
C27 H27B 0.97 ?
C28 N4 1.435(2) y
C29 N4 1.273(2) y
C29 N3 1.385(2) y
C29 S1 1.746(2) y
C30 C31 1.387(3) ?
C30 C35 1.386(3) ?
C31 C32 1.377(3) ?
C31 H31 0.93 ?
C32 C33 1.368(3) ?
C32 H32 0.93 ?
C33 O3 1.361(2) y
C33 C34 1.380(3) ?
C34 C35 1.391(3) ?
C34 H34 0.93 ?
C35 H35 0.93 ?
C36 O3 1.419(3) y
C36 H36A 0.96 ?
C36 H36B 0.96 ?
C36 H36C 0.96 ?
N2 H2 0.86 ?

loop_
_geom_hbond_atom_site_label_D
_geom_hbond_atom_site_label_H
_geom_hbond_atom_site_label_A
_geom_hbond_site_symmetry_A
_geom_hbond_distance_DH
_geom_hbond_distance_HA
_geom_hbond_distance_DA
_geom_hbond_angle_DHA
N2 H2 N4 2_655 0.86 2.15 2.971(2) 161
C3 H3 O2 . 0.98 2.45 2.940(3) 111
C4 H4A O1 . 0.97 2.47 3.041(3) 118
C11 H11 O2 . 0.93 2.44 3.066(3) 125

loop_
_geom_torsion_atom_site_label_1
_geom_torsion_atom_site_label_2
_geom_torsion_atom_site_label_3
_geom_torsion_atom_site_label_4
_geom_torsion
N1 C1 C2 C13 -95.38(15)
C12 C1 C2 C13 29.2(2)
C6 C1 C2 C13 144.83(15)
N1 C1 C2 C3 21.45(16)
C12 C1 C2 C3 146.00(15)
C6 C1 C2 C3 -98.34(16)
N1 C1 C2 S1 148.05(11)
C12 C1 C2 S1 -87.40(17)
C6 C1 C2 S1 28.26(17)
C13 C2 C3 C30 -108.85(18)
C1 C2 C3 C30 133.06(17)
S1 C2 C3 C30 9.1(2)
C13 C2 C3 C4 122.03(16)
C1 C2 C3 C4 3.94(18)
S1 C2 C3 C4 -120.03(14)
C30 C3 C4 N1 -159.67(15)
C2 C3 C4 N1 -28.30(18)
N1 C1 C6 O1 -57.2(2)
C12 C1 C6 O1 -178.12(18)
C2 C1 C6 O1 55.7(2)
N1 C1 C6 N2 121.56(17)
C12 C1 C6 N2 0.66(18)
C2 C1 C6 N2 -125.53(16)
C12 C7 C8 C9 -0.8(3)
N2 C7 C8 C9 175.01(19)
C7 C8 C9 C10 -0.1(3)
C8 C9 C10 C11 -0.4(4)
C9 C10 C11 C12 1.8(3)
C10 C11 C12 C7 -2.5(3)
C10 C11 C12 C1 -174.45(19)
C8 C7 C12 C11 2.1(3)
N2 C7 C12 C11 -174.37(17)
C8 C7 C12 C1 175.73(18)
N2 C7 C12 C1 -0.7(2)
N1 C1 C12 C11 51.6(3)
C6 C1 C12 C11 172.6(2)
C2 C1 C12 C11 -67.6(3)
N1 C1 C12 C7 -121.01(16)
C6 C1 C12 C7 0.05(18)
C2 C1 C12 C7 119.78(17)
C1 C2 C13 O2 66.2(2)
C3 C2 C13 O2 -47.8(2)
S1 C2 C13 O2 -172.78(16)
C1 C2 C13 N3 -114.36(16)
C3 C2 C13 N3 131.66(16)
S1 C2 C13 N3 6.68(18)
N3 C14 C15 C16 -121.03(19)
C21 C14 C15 C16 116.3(2)
N3 C14 C15 C20 61.1(2)
C21 C14 C15 C20 -61.6(2)
C20 C15 C16 C17 1.7(3)
C14 C15 C16 C17 -176.22(19)
C15 C16 C17 C18 -0.5(4)
C16 C17 C18 C19 -0.8(4)
C17 C18 C19 C20 0.9(4)
C18 C19 C20 C15 0.3(3)
C16 C15 C20 C19 -1.6(3)
C14 C15 C20 C19 176.35(18)
N3 C14 C21 C28 -12.6(2)
C15 C14 C21 C28 110.6(2)
N3 C14 C21 C22 167.81(16)
C15 C14 C21 C22 -68.9(2)
C28 C21 C22 C23 -78.4(3)
C14 C21 C22 C23 101.1(2)
C21 C22 C23 C24 69.8(3)
C22 C23 C24 C25 -69.0(3)
C23 C24 C25 C26 99.2(3)
C24 C25 C26 C27 -49.5(3)
C25 C26 C27 C28 -56.2(3)
C22 C21 C28 N4 -179.31(18)
C14 C21 C28 N4 1.2(3)
C22 C21 C28 C27 2.0(3)
C14 C21 C28 C27 -177.51(18)
C26 C27 C28 C21 93.5(3)
C26 C27 C28 N4 -85.3(2)
C4 C3 C30 C31 -120.2(2)
C2 C3 C30 C31 116.0(2)
C4 C3 C30 C35 56.0(2)
C2 C3 C30 C35 -67.8(2)
C35 C30 C31 C32 -0.8(3)
C3 C30 C31 C32 175.64(18)
C30 C31 C32 C33 0.8(3)
C31 C32 C33 O3 -178.98(19)
C31 C32 C33 C34 0.2(3)
O3 C33 C34 C35 177.97(19)
C32 C33 C34 C35 -1.1(3)
C31 C30 C35 C34 -0.2(3)
C3 C30 C35 C34 -176.49(17)
C33 C34 C35 C30 1.1(3)
C3 C4 N1 C5 173.69(16)
C3 C4 N1 C1 44.98(18)
C12 C1 N1 C5 61.4(2)
C6 C1 N1 C5 -52.9(2)
C2 C1 N1 C5 -170.13(16)
C12 C1 N1 C4 -169.88(15)
C6 C1 N1 C4 75.79(18)
C2 C1 N1 C4 -41.43(17)
O1 C6 N2 C7 177.60(18)
C1 C6 N2 C7 -1.2(2)
C8 C7 N2 C6 -174.95(19)
C12 C7 N2 C6 1.2(2)
O2 C13 N3 C29 174.54(17)
C2 C13 N3 C29 -4.9(2)
O2 C13 N3 C14 2.6(3)
C2 C13 N3 C14 -176.89(15)
N4 C29 N3 C13 179.76(17)
S1 C29 N3 C13 0.4(2)
N4 C29 N3 C14 -8.3(3)
S1 C29 N3 C14 172.34(13)
C21 C14 N3 C13 -172.27(15)
C15 C14 N3 C13 63.6(2)
C21 C14 N3 C29 16.1(2)
C15 C14 N3 C29 -108.00(18)
N3 C29 N4 C28 -4.9(3)
S1 C29 N4 C28 174.36(13)
C21 C28 N4 C29 8.5(3)
C27 C28 N4 C29 -172.70(17)
C32 C33 O3 C36 177.3(2)
C34 C33 O3 C36 -1.8(3)
N4 C29 S1 C2 -176.11(16)
N3 C29 S1 C2 3.25(14)
C13 C2 S1 C29 -5.43(13)
C1 C2 S1 C29 114.63(12)
C3 C2 S1 C29 -125.56(14)
